data_4060088
_journal_name_full Organometallics
_journal_paper_doi 10.1021/om049175y
_journal_year 2005
_chemical_formula_sum 'C30 H30 As2 F6 O7 Pd S2'
_chemical_formula_weight 936.90
_space_group_IT_number 14
_symmetry_cell_setting monoclinic
_symmetry_space_group_name_Hall '-P 2yn'
_symmetry_space_group_name_H-M 'P 1 21/n 1'
_atom_sites_solution_hydrogens geom
_atom_sites_solution_primary direct
_atom_sites_solution_secondary difmap
_cell_angle_alpha 90.00
_cell_angle_beta 106.385(6)
_cell_angle_gamma 90.00
_cell_formula_units_Z 4
_cell_length_a 10.113(3)
_cell_length_b 31.297(11)
_cell_length_c 11.349(4)
_cell_measurement_reflns_used ?
_cell_measurement_temperature 293(2)
_cell_measurement_theta_max ?
_cell_measurement_theta_min ?
_cell_volume 3446(2)
_diffrn_ambient_temperature 293(2)
_diffrn_detector_area_resol_mean ?
_diffrn_measurement_device_type 'CCD area detector'
_diffrn_measurement_method 'phi and omega scans'
_diffrn_radiation_monochromator graphite
_diffrn_radiation_source 'fine-focus sealed tube'
_diffrn_radiation_type MoK\a
_diffrn_radiation_wavelength 0.71073
_diffrn_reflns_av_R_equivalents 0.0400
_diffrn_reflns_av_sigmaI/netI 0.0741
_diffrn_reflns_limit_h_max 12
_diffrn_reflns_limit_h_min -10
_diffrn_reflns_limit_k_max 28
_diffrn_reflns_limit_k_min -37
_diffrn_reflns_limit_l_max 7
_diffrn_reflns_limit_l_min -13
_diffrn_reflns_number 11545
_diffrn_reflns_theta_max 25.35
_diffrn_reflns_theta_min 2.20
_diffrn_standards_decay_% ?
_diffrn_standards_interval_count ?
_diffrn_standards_interval_time ?
_diffrn_standards_number ?
_exptl_absorpt_coefficient_mu 2.642
_exptl_absorpt_correction_T_max 0.6201
_exptl_absorpt_correction_T_min 0.5045
_exptl_absorpt_correction_type multi-scan
_exptl_absorpt_process_details SADABS
_exptl_crystal_colour ?
_exptl_crystal_density_diffrn 1.806
_exptl_crystal_density_meas ?
_exptl_crystal_density_method 'not measured'
_exptl_crystal_description ?
_exptl_crystal_F_000 1856
_exptl_crystal_size_max 0.30
_exptl_crystal_size_mid 0.25
_exptl_crystal_size_min 0.20
_refine_ls_extinction_coef ?
_refine_ls_extinction_method none
_refine_ls_goodness_of_fit_ref 0.969
_refine_ls_hydrogen_treatment mixed
_refine_ls_matrix_type full
_refine_ls_number_parameters 441
_refine_ls_number_reflns 6263
_refine_ls_number_restraints 3
_refine_ls_restrained_S_all 0.969
_refine_ls_R_factor_all 0.0801
_refine_ls_R_factor_gt 0.0435
_refine_ls_shift/su_max 0.001
_refine_ls_shift/su_mean 0.000
_refine_ls_structure_factor_coef Fsqd
_refine_ls_weighting_details 'calc w=1/[\s^2^(Fo^2^)+(0.0335P)^2^+0.0000P] where P=(Fo^2^+2Fc^2^)/3'
_refine_ls_weighting_scheme calc
_refine_ls_wR_factor_gt 0.0756
_refine_ls_wR_factor_ref 0.0844
_reflns_number_gt 4241
_reflns_number_total 6263
_reflns_threshold_expression >2sigma(I)
_cod_depositor_comments
;
The following automatic conversions were performed:
'_symmetry_cell_setting' value 'Monoclinic' changed to 'monoclinic'
according to '/home/saulius/struct/CIF-dictionaries/cif_core.dic'
dictionary named 'cif_core.dic' version 2.4.1 from
2010-06-29.

'_exptl_absorpt_correction_type' value 'MULTI-SCAN' changed
to 'multi-scan' according to
'/home/saulius/struct/CIF-dictionaries/cif_core.dic' dictionary named
'cif_core.dic' version 2.4.1 from 2010-06-29.

Automatic conversion script
Id: cif_fix_enum 1527 2010-12-29 10:47:43Z saulius 
;
_cod_original_sg_symbol_H-M P2(1)/n
_cod_database_code 4060088

loop_
_symmetry_equiv_pos_as_xyz
'x, y, z'
'-x+1/2, y+1/2, -z+1/2'
'-x, -y, -z'
'x-1/2, -y-1/2, z-1/2'

loop_
_atom_site_label
_atom_site_type_symbol
_atom_site_fract_x
_atom_site_fract_y
_atom_site_fract_z
_atom_site_U_iso_or_equiv
_atom_site_adp_type
_atom_site_occupancy
_atom_site_symmetry_multiplicity
_atom_site_calc_flag
_atom_site_refinement_flags
_atom_site_disorder_assembly
_atom_site_disorder_group
O5 O 0.0345(5) 0.1596(3) 0.8109(6) 0.151(3) Uani 1 1 d . . .
S2 S -0.1085(2) 0.17314(7) 0.77791(16) 0.0781(6) Uani 1 1 d . . .
O6 O -0.1315(10) 0.2153(2) 0.7431(5) 0.208(4) Uani 1 1 d . . .
O7 O -0.1989(4) 0.14179(15) 0.7034(3) 0.0663(12) Uani 1 1 d . . .
Pd1 Pd 0.11473(3) 0.104569(13) 0.57837(3) 0.03089(11) Uani 1 1 d . . .
As1 As 0.35374(5) 0.113537(17) 0.61283(4) 0.03228(14) Uani 1 1 d . . .
As2 As 0.07912(5) 0.167697(18) 0.46476(5) 0.03676(15) Uani 1 1 d . . .
S1 S 0.07154(14) 0.00853(5) 0.68746(12) 0.0426(3) Uani 1 1 d . . .
F1 F -0.0114(5) 0.05322(16) 0.8457(4) 0.1120(16) Uani 1 1 d . . .
F2 F -0.0207(5) -0.01411(17) 0.8691(3) 0.1139(17) Uani 1 1 d . . .
F3 F 0.1707(4) 0.01841(15) 0.9249(3) 0.0964(14) Uani 1 1 d . . .
O1 O 0.1577(3) 0.04472(11) 0.6735(3) 0.0416(9) Uani 1 1 d . . .
O2 O 0.1388(4) -0.03159(13) 0.6958(4) 0.0720(13) Uani 1 1 d . . .
O3 O -0.0673(4) 0.01110(13) 0.6098(3) 0.0570(11) Uani 1 1 d . . .
O4 O -0.1009(3) 0.09602(13) 0.5444(3) 0.0407(9) Uani 1 1 d D . .
C1 C 0.4485(5) 0.09378(17) 0.7759(4) 0.0344(12) Uani 1 1 d . . .
C2 C 0.3873(5) 0.0951(2) 0.8695(5) 0.0543(17) Uani 1 1 d . . .
H2A H 0.2987 0.1060 0.8552 0.065 Uiso 1 1 calc R . .
C3 C 0.4573(6) 0.0803(2) 0.9852(5) 0.068(2) Uani 1 1 d . . .
H3A H 0.4158 0.0813 1.0486 0.081 Uiso 1 1 calc R . .
C4 C 0.5869(6) 0.0640(2) 1.0064(5) 0.0638(19) Uani 1 1 d . . .
H4A H 0.6331 0.0535 1.0836 0.077 Uiso 1 1 calc R . .
C5 C 0.6492(6) 0.0633(2) 0.9139(5) 0.0579(17) Uani 1 1 d . . .
H5A H 0.7383 0.0527 0.9290 0.070 Uiso 1 1 calc R . .
C6 C 0.5805(5) 0.07829(18) 0.7985(5) 0.0437(14) Uani 1 1 d . . .
H6A H 0.6235 0.0779 0.7361 0.052 Uiso 1 1 calc R . .
C7 C 0.4168(4) 0.07946(17) 0.4976(4) 0.0327(12) Uani 1 1 d . . .
C8 C 0.3436(5) 0.04380(17) 0.4492(4) 0.0409(13) Uani 1 1 d . . .
H8A H 0.2682 0.0356 0.4755 0.049 Uiso 1 1 calc R . .
C9 C 0.3807(5) 0.01972(19) 0.3614(5) 0.0493(15) Uani 1 1 d . . .
H9A H 0.3295 -0.0042 0.3277 0.059 Uiso 1 1 calc R . .
C10 C 0.4945(6) 0.0314(2) 0.3239(5) 0.0504(15) Uani 1 1 d . . .
H10A H 0.5206 0.0153 0.2654 0.061 Uiso 1 1 calc R . .
C11 C 0.5680(6) 0.0668(2) 0.3732(5) 0.0559(17) Uani 1 1 d . . .
H11A H 0.6445 0.0746 0.3479 0.067 Uiso 1 1 calc R . .
C12 C 0.5316(5) 0.09139(19) 0.4597(5) 0.0438(14) Uani 1 1 d . . .
H12A H 0.5825 0.1155 0.4924 0.053 Uiso 1 1 calc R . .
C13 C 0.4304(5) 0.16969(17) 0.5996(5) 0.0419(13) Uani 1 1 d . . .
H13A H 0.5292 0.1669 0.6145 0.050 Uiso 1 1 calc R . .
H13B H 0.3927 0.1799 0.5162 0.050 Uiso 1 1 calc R . .
C14 C 0.4027(5) 0.2030(2) 0.6876(5) 0.0548(16) Uani 1 1 d . . .
H14A H 0.4535 0.1949 0.7705 0.066 Uiso 1 1 calc R . .
H14B H 0.4396 0.2301 0.6700 0.066 Uiso 1 1 calc R . .
C15 C 0.2544(5) 0.2097(2) 0.6843(5) 0.0596(17) Uani 1 1 d . . .
H15A H 0.2500 0.2335 0.7380 0.072 Uiso 1 1 calc R . .
H15B H 0.2228 0.1845 0.7179 0.072 Uiso 1 1 calc R . .
C16 C 0.1548(6) 0.21866(19) 0.5585(5) 0.0555(16) Uani 1 1 d . . .
H16A H 0.2023 0.2354 0.5111 0.067 Uiso 1 1 calc R . .
H16B H 0.0792 0.2358 0.5692 0.067 Uiso 1 1 calc R . .
C17 C 0.1482(5) 0.16196(19) 0.3235(4) 0.0409(14) Uani 1 1 d . . .
C18 C 0.1491(5) 0.1226(2) 0.2715(5) 0.0519(16) Uani 1 1 d . . .
H18A H 0.1233 0.0987 0.3085 0.062 Uiso 1 1 calc R . .
C19 C 0.1879(6) 0.1177(3) 0.1648(6) 0.070(2) Uani 1 1 d . . .
H19A H 0.1863 0.0909 0.1287 0.084 Uiso 1 1 calc R . .
C20 C 0.2290(6) 0.1534(3) 0.1127(6) 0.070(2) Uani 1 1 d . . .
H20A H 0.2578 0.1506 0.0422 0.084 Uiso 1 1 calc R . .
C21 C 0.2277(6) 0.1924(3) 0.1634(6) 0.067(2) Uani 1 1 d . . .
H21A H 0.2543 0.2162 0.1263 0.081 Uiso 1 1 calc R . .
C22 C 0.1881(5) 0.1978(2) 0.2685(5) 0.0534(16) Uani 1 1 d . . .
H22A H 0.1877 0.2248 0.3025 0.064 Uiso 1 1 calc R . .
C23 C -0.1148(5) 0.17885(18) 0.3911(5) 0.0404(13) Uani 1 1 d . . .
C24 C -0.1815(6) 0.1601(2) 0.2812(5) 0.0637(18) Uani 1 1 d . . .
H24A H -0.1329 0.1430 0.2410 0.076 Uiso 1 1 calc R . .
C25 C -0.3218(6) 0.1667(2) 0.2302(6) 0.075(2) Uani 1 1 d . . .
H25A H -0.3671 0.1538 0.1559 0.090 Uiso 1 1 calc R . .
C26 C -0.3943(6) 0.1922(3) 0.2888(7) 0.073(2) Uani 1 1 d . . .
H26A H -0.4881 0.1969 0.2543 0.088 Uiso 1 1 calc R . .
C27 C -0.3272(6) 0.2103(2) 0.3973(6) 0.0640(18) Uani 1 1 d . . .
H27A H -0.3763 0.2274 0.4373 0.077 Uiso 1 1 calc R . .
C28 C -0.1883(5) 0.2043(2) 0.4503(5) 0.0552(17) Uani 1 1 d . . .
H28A H -0.1443 0.2171 0.5250 0.066 Uiso 1 1 calc R . .
C29 C 0.0520(7) 0.0173(2) 0.8400(6) 0.0607(17) Uani 1 1 d . . .
C30 C -0.1503(6) 0.1713(3) 0.9218(6) 0.067(2) Uani 1 1 d . . .
F4 F -0.2828(4) 0.17743(17) 0.9060(4) 0.1158(18) Uani 1 1 d . . .
F5 F -0.1189(4) 0.13476(16) 0.9786(3) 0.0992(14) Uani 1 1 d . . .
F6 F -0.0836(4) 0.20179(16) 0.9977(3) 0.1053(16) Uani 1 1 d . . .
H1 H -0.089(7) 0.0671(6) 0.562(6) 0.13(3) Uiso 1 1 d D . .
H2 H -0.136(6) 0.1086(16) 0.603(4) 0.11(3) Uiso 1 1 d D . .

loop_
_atom_site_aniso_label
_atom_site_aniso_U_11
_atom_site_aniso_U_22
_atom_site_aniso_U_33
_atom_site_aniso_U_23
_atom_site_aniso_U_13
_atom_site_aniso_U_12
O5 0.080(4) 0.241(9) 0.159(5) -0.079(5) 0.076(4) -0.063(5)
S2 0.1193(17) 0.0642(14) 0.0573(11) -0.0088(9) 0.0354(11) -0.0161(13)
O6 0.465(13) 0.067(5) 0.082(4) 0.016(3) 0.057(6) -0.006(7)
O7 0.059(2) 0.091(4) 0.052(3) -0.018(2) 0.020(2) 0.003(3)
Pd1 0.02642(19) 0.0346(2) 0.0321(2) 0.00035(17) 0.00899(15) -0.00050(19)
As1 0.0268(3) 0.0357(3) 0.0344(3) -0.0005(2) 0.0087(2) -0.0008(2)
As2 0.0320(3) 0.0346(3) 0.0417(3) 0.0022(2) 0.0072(2) 0.0024(3)
S1 0.0522(8) 0.0396(9) 0.0426(8) 0.0025(6) 0.0241(7) -0.0006(7)
F1 0.161(4) 0.111(4) 0.082(3) -0.004(3) 0.063(3) 0.057(4)
F2 0.148(4) 0.139(4) 0.077(3) 0.007(3) 0.069(3) -0.056(3)
F3 0.102(3) 0.133(4) 0.047(2) 0.015(2) 0.009(2) -0.007(3)
O1 0.0374(19) 0.041(2) 0.047(2) 0.0130(17) 0.0123(15) -0.0001(18)
O2 0.101(3) 0.043(3) 0.090(3) 0.010(2) 0.056(3) 0.016(3)
O3 0.052(2) 0.064(3) 0.052(2) 0.002(2) 0.0107(19) -0.022(2)
O4 0.0290(19) 0.039(3) 0.055(2) 0.0011(18) 0.0138(17) 0.0030(18)
C1 0.031(3) 0.036(3) 0.033(3) -0.002(2) 0.005(2) 0.000(2)
C2 0.040(3) 0.082(5) 0.040(3) -0.005(3) 0.011(3) 0.011(3)
C3 0.059(4) 0.111(6) 0.034(4) 0.004(3) 0.017(3) 0.008(4)
C4 0.058(4) 0.087(6) 0.040(4) 0.011(3) 0.004(3) 0.011(4)
C5 0.048(3) 0.074(5) 0.053(4) 0.013(3) 0.016(3) 0.016(3)
C6 0.038(3) 0.055(4) 0.039(3) 0.002(3) 0.011(2) 0.007(3)
C7 0.027(3) 0.039(3) 0.031(3) -0.001(2) 0.006(2) 0.001(2)
C8 0.038(3) 0.035(4) 0.054(4) 0.003(3) 0.022(3) -0.001(3)
C9 0.049(3) 0.045(4) 0.056(4) -0.016(3) 0.019(3) -0.004(3)
C10 0.055(4) 0.056(4) 0.046(4) -0.005(3) 0.022(3) 0.010(3)
C11 0.050(4) 0.071(5) 0.056(4) -0.003(3) 0.029(3) -0.006(3)
C12 0.040(3) 0.051(4) 0.045(3) -0.005(3) 0.018(2) -0.008(3)
C13 0.029(3) 0.040(4) 0.053(3) 0.004(3) 0.007(2) -0.001(3)
C14 0.047(3) 0.047(4) 0.065(4) -0.013(3) 0.006(3) -0.008(3)
C15 0.058(4) 0.053(4) 0.064(4) -0.027(3) 0.010(3) -0.003(3)
C16 0.052(3) 0.038(4) 0.073(4) -0.010(3) 0.012(3) 0.006(3)
C17 0.033(3) 0.050(4) 0.040(3) 0.011(3) 0.011(2) 0.007(3)
C18 0.051(3) 0.065(5) 0.040(3) 0.003(3) 0.014(3) 0.002(3)
C19 0.063(4) 0.094(6) 0.055(4) -0.005(4) 0.019(3) 0.018(4)
C20 0.057(4) 0.110(7) 0.044(4) 0.012(4) 0.018(3) 0.013(5)
C21 0.045(4) 0.097(7) 0.064(5) 0.025(4) 0.022(3) -0.003(4)
C22 0.039(3) 0.064(5) 0.054(4) 0.016(3) 0.007(3) -0.001(3)
C23 0.035(3) 0.038(3) 0.047(3) 0.008(3) 0.010(2) 0.003(3)
C24 0.043(3) 0.073(5) 0.071(4) -0.012(4) 0.009(3) -0.003(4)
C25 0.043(4) 0.077(6) 0.086(5) -0.001(4) -0.012(3) -0.013(4)
C26 0.034(4) 0.083(6) 0.097(6) 0.023(4) 0.010(4) 0.003(4)
C27 0.043(4) 0.077(5) 0.078(5) 0.012(4) 0.027(3) 0.010(4)
C28 0.043(3) 0.072(5) 0.053(4) 0.013(3) 0.020(3) 0.013(3)
C29 0.069(4) 0.070(5) 0.048(4) 0.012(4) 0.027(3) -0.003(4)
C30 0.043(4) 0.092(6) 0.058(4) -0.017(4) -0.001(3) 0.011(4)
F4 0.057(2) 0.180(6) 0.107(3) -0.054(3) 0.018(2) 0.018(3)
F5 0.107(3) 0.115(4) 0.070(3) 0.030(3) 0.017(2) 0.010(3)
F6 0.090(3) 0.136(4) 0.078(3) -0.049(3) 0.003(2) -0.009(3)
